data_4516941
loop_
_publ_author_name
'Kuleshova, Olena'
'Khilya, Olga'
'Volovenko, Yulian'
'Mallet-Ladeira, Sonia'
'Dyakonenko, Viktoriya'
'Gras, Emmanuel'

_publ_contact_author
;
  Dyakonenko V.V.
  STC "Institute for Single Crystals"
  National Academy of Sciences of Ukraine
  60 Nauki ave.
  Kharkiv, 61001
  Ukraine
;
_publ_section_title
;
 Expedited Route to Fully Substituted Amino-Pyrazole Building Blocks and
 Their Further Transformations.
;
_journal_issue 12
_journal_name_full 'ACS omega'
_journal_page_first 8911
_journal_page_last 8927
_journal_paper_doi 10.1021/acsomega.7b01419
_journal_volume 2
_journal_year 2017
_chemical_formula_moiety 'C14 H14 N4'
_chemical_formula_sum 'C14 H14 N4'
_chemical_formula_weight 238.29
_space_group_crystal_system tetragonal
_space_group_IT_number 133
_space_group_name_Hall '-P 4ac 2b'
_space_group_name_H-M_alt 'P 42/n b c :2'
_atom_sites_solution_hydrogens geom
_atom_sites_solution_primary direct
_audit_creation_date 2017-08-21
_audit_creation_method
;
Olex2 1.2
(compiled 2017.08.10 svn.r3458 for OlexSys, GUI svn.r5375)
;
_cell_angle_alpha 90
_cell_angle_beta 90
_cell_angle_gamma 90
_cell_formula_units_Z 16
_cell_length_a 14.5736(3)
_cell_length_b 14.5736(3)
_cell_length_c 22.9510(13)
_cell_measurement_reflns_used 2128
_cell_measurement_temperature 293
_cell_measurement_theta_max 23.7470
_cell_measurement_theta_min 3.2250
_cell_volume 4874.6(3)
_computing_cell_refinement
;
CrysAlisPro, Agilent Technologies,
Version 1.171.36.32 (release 02-08-2013 CrysAlis171 .NET)
(compiled Aug  2 2013,16:46:58)
;
_computing_data_collection
;
CrysAlisPro, Agilent Technologies,
Version 1.171.36.32 (release 02-08-2013 CrysAlis171 .NET)
(compiled Aug  2 2013,16:46:58)
;
_computing_data_reduction
;
CrysAlisPro, Agilent Technologies,
Version 1.171.36.32 (release 02-08-2013 CrysAlis171 .NET)
(compiled Aug  2 2013,16:46:58)
;
_computing_molecular_graphics 'Olex2 (Dolomanov et al., 2009)'
_computing_publication_material 'Olex2 (Dolomanov et al., 2009)'
_computing_structure_refinement 'ShelXL (Sheldrick, 2015)'
_computing_structure_solution 'ShelXS (Sheldrick, 2008)'
_diffrn_ambient_temperature 293
_diffrn_detector_area_resol_mean 16.1827
_diffrn_measured_fraction_theta_full 0.998
_diffrn_measured_fraction_theta_max 0.999
_diffrn_measurement_details
;
#__ type_ start__ end____ width___ exp.time_
  1 omega  -98.00  -12.00   1.0000   15.0000
omega____ theta____ kappa____ phi______ frames
    -      -23.3049    0.0000    0.0000 86

#__ type_ start__ end____ width___ exp.time_
  2 omega  -44.00   42.00   1.0000   15.0000
omega____ theta____ kappa____ phi______ frames
    -      -23.3049   57.0000    0.0000 86

#__ type_ start__ end____ width___ exp.time_
  3 omega  -19.00   10.00   1.0000   15.0000
omega____ theta____ kappa____ phi______ frames
    -      -23.3049  -99.0000 -120.0000 29
;
_diffrn_measurement_device_type 'Xcalibur, Sapphire3'
_diffrn_measurement_method '\w scans'
_diffrn_orient_matrix_UB_11 -0.0142679000
_diffrn_orient_matrix_UB_12 0.0336767000
_diffrn_orient_matrix_UB_13 0.0204473000
_diffrn_orient_matrix_UB_21 -0.0386397000
_diffrn_orient_matrix_UB_22 0.0101878000
_diffrn_orient_matrix_UB_23 -0.0176178000
_diffrn_orient_matrix_UB_31 -0.0259817000
_diffrn_orient_matrix_UB_32 -0.0336003000
_diffrn_orient_matrix_UB_33 0.0150419000
_diffrn_radiation_monochromator graphite
_diffrn_radiation_type MoK\a
_diffrn_radiation_wavelength 0.71073
_diffrn_reflns_av_R_equivalents 0.0660
_diffrn_reflns_av_unetI/netI 0.0428
_diffrn_reflns_Laue_measured_fraction_full 0.998
_diffrn_reflns_Laue_measured_fraction_max 0.999
_diffrn_reflns_limit_h_max 18
_diffrn_reflns_limit_h_min -16
_diffrn_reflns_limit_k_max 17
_diffrn_reflns_limit_k_min -18
_diffrn_reflns_limit_l_max 29
_diffrn_reflns_limit_l_min -27
_diffrn_reflns_number 16729
_diffrn_reflns_point_group_measured_fraction_full 0.998
_diffrn_reflns_point_group_measured_fraction_max 0.999
_diffrn_reflns_theta_full 25.242
_diffrn_reflns_theta_max 27.488
_diffrn_reflns_theta_min 2.933
_diffrn_source 'Enhance (Mo) X-ray Source'
_exptl_absorpt_coefficient_mu 0.081
_exptl_absorpt_correction_T_max 1.00000
_exptl_absorpt_correction_T_min 0.94707
_exptl_absorpt_correction_type multi-scan
_exptl_absorpt_process_details
;
CrysAlisPro, Agilent Technologies,
Version 1.171.36.32 (release 02-08-2013 CrysAlis171 .NET)
(compiled Aug  2 2013,16:46:58)
Empirical absorption correction using spherical harmonics,
 implemented in SCALE3 ABSPACK scaling algorithm.
;
_exptl_crystal_colour orange
_exptl_crystal_colour_primary orange
_exptl_crystal_density_diffrn 1.299
_exptl_crystal_description block
_exptl_crystal_F_000 2016
_exptl_crystal_size_max 0.5
_exptl_crystal_size_mid 0.4
_exptl_crystal_size_min 0.2
_refine_diff_density_max 0.147
_refine_diff_density_min -0.159
_refine_diff_density_rms 0.042
_refine_ls_extinction_method none
_refine_ls_goodness_of_fit_ref 0.950
_refine_ls_hydrogen_treatment constr
_refine_ls_matrix_type full
_refine_ls_number_parameters 173
_refine_ls_number_reflns 2807
_refine_ls_number_restraints 6
_refine_ls_restrained_S_all 0.956
_refine_ls_R_factor_all 0.1171
_refine_ls_R_factor_gt 0.0521
_refine_ls_shift/su_max 0.001
_refine_ls_shift/su_mean 0.000
_refine_ls_structure_factor_coef Fsqd
_refine_ls_weighting_details 'w=1/[\s^2^(Fo^2^)+(0.0545P)^2^] where P=(Fo^2^+2Fc^2^)/3'
_refine_ls_weighting_scheme calc
_refine_ls_wR_factor_gt 0.1077
_refine_ls_wR_factor_ref 0.1275
_reflns_Friedel_coverage 0.000
_reflns_number_gt 1438
_reflns_number_total 2807
_reflns_threshold_expression 'I > 2\s(I)'
_cod_data_source_file ao7b01419_si_002.cif
_cod_data_source_block 7a
_cod_original_sg_symbol_H-M 'P 42/n b c'
_cod_database_code 4516941
_shelx_shelxl_version_number 2016/6
_shelx_space_group_comment
;
The symmetry employed for this shelxl refinement is uniquely defined
by the following loop, which should always be used as a source of
symmetry information in preference to the above space-group names.
They are only intended as comments.
;
_shelx_estimated_absorpt_t_max 0.984
_shelx_estimated_absorpt_t_min 0.960
_reflns_odcompleteness_completeness 99.70
_reflns_odcompleteness_iscentric 1
_reflns_odcompleteness_theta 27.50
_olex2_refinement_description
;
1. Fixed Uiso
 At 1.2 times of:
  All C(H) groups, All C(H,H) groups, All C(H,H,H,H) groups, All N(H) groups
 At 1.5 times of:
  All C(H,H,H) groups
2. Restrained distances
 C11-C12A = C11-C12B = C13-C12A = C13-C12B
 1.535 with sigma of 0.005
 C11-C12A \\sim C11-C12B
 with sigma of 0.005
 C13-C12A \\sim C13-C12B
 with sigma of 0.005
3. Others
 Fixed Sof: H11C(0.5) H11D(0.5) H11A(0.5) H11B(0.5) C12A(0.5) H12A(0.5)
 H12B(0.5) C12B(0.5) H12C(0.5) H12D(0.5) H13C(0.5) H13D(0.5) H13A(0.5) H13B(0.5)
4.a Secondary CH2 refined with riding coordinates:
 C11(H11C,H11D), C11(H11A,H11B), C12A(H12A,H12B), C12B(H12C,H12D), C13(H13C,
 H13D), C13(H13A,H13B)
4.b Aromatic/amide H refined with riding coordinates:
 N1(H1), C2(H2), C3(H3), C4(H4), C5(H5)
4.c Idealised Me refined as rotating group:
 C14(H14A,H14B,H14C)
;
_olex2_submission_special_instructions 'No special instructions were received'

loop_
_space_group_symop_operation_xyz
'x, y, z'
'-y+1/2, x, z+1/2'
'-x+1/2, -y+1/2, z'
'y, -x+1/2, z+1/2'
'x, -y+1/2, -z'
'-x+1/2, y, -z'
'y, x, -z+1/2'
'-y+1/2, -x+1/2, -z+1/2'
'-x, -y, -z'
'y-1/2, -x, -z-1/2'
'x-1/2, y-1/2, -z'
'-y, x-1/2, -z-1/2'
'-x, y-1/2, z'
'x-1/2, -y, z'
'-y, -x, z-1/2'
'y-1/2, x-1/2, z-1/2'

loop_
_atom_site_label
_atom_site_type_symbol
_atom_site_fract_x
_atom_site_fract_y
_atom_site_fract_z
_atom_site_U_iso_or_equiv
_atom_site_adp_type
_atom_site_occupancy
_atom_site_site_symmetry_order
_atom_site_calc_flag
_atom_site_refinement_flags_posn
_atom_site_refinement_flags_occupancy
_atom_site_disorder_assembly
_atom_site_disorder_group
N1 N 0.89831(10) 0.14892(10) 0.06495(7) 0.0575(4) Uani 1 1 d . . . .
H1 H 0.843197 0.145196 0.051767 0.069 Uiso 1 1 calc R . . .
N2 N 1.05134(10) 0.14929(10) 0.06558(7) 0.0570(4) Uani 1 1 d . . . .
N3 N 0.80517(12) 0.11949(14) -0.06333(8) 0.0925(7) Uani 1 1 d . . . .
N4 N 1.05075(10) 0.08567(10) -0.11985(7) 0.0604(4) Uani 1 1 d . . . .
C1 C 0.92279(13) 0.16587(12) 0.12124(8) 0.0563(5) Uani 1 1 d . . . .
C2 C 0.87177(15) 0.17891(13) 0.17127(9) 0.0709(6) Uani 1 1 d . . . .
H2 H 0.807963 0.179037 0.170498 0.085 Uiso 1 1 calc R . . .
C3 C 0.91951(19) 0.19166(14) 0.22220(10) 0.0816(7) Uani 1 1 d . . . .
H3 H 0.887304 0.199936 0.256786 0.098 Uiso 1 1 calc R . . .
C4 C 1.01470(18) 0.19249(14) 0.22327(9) 0.0814(7) Uani 1 1 d . . . .
H4 H 1.045021 0.201296 0.258482 0.098 Uiso 1 1 calc R . . .
C5 C 1.06510(15) 0.18048(13) 0.17299(9) 0.0713(6) Uani 1 1 d . . . .
H5 H 1.128884 0.181883 0.173842 0.086 Uiso 1 1 calc R . . .
C6 C 1.01841(13) 0.16628(12) 0.12115(8) 0.0559(5) Uani 1 1 d . . . .
C7 C 0.97716(12) 0.13886(11) 0.03315(8) 0.0504(4) Uani 1 1 d . . . .
C8 C 0.97224(11) 0.11966(11) -0.02891(8) 0.0501(4) Uani 1 1 d . . . .
C9 C 0.88120(13) 0.11780(13) -0.05062(8) 0.0609(5) Uani 1 1 d . . . .
C10 C 1.04869(11) 0.10651(11) -0.06353(8) 0.0505(5) Uani 1 1 d . . . .
C11 C 1.14549(11) 0.11456(13) -0.04173(8) 0.0637(5) Uani 1 1 d D . . .
H11C H 1.154951 0.074944 -0.008296 0.076 Uiso 0.5 1 calc R P A 2
H11D H 1.158789 0.177284 -0.030396 0.076 Uiso 0.5 1 calc R P A 2
H11A H 1.163781 0.059884 -0.020601 0.076 Uiso 0.5 1 calc R P B 1
H11B H 1.152565 0.167542 -0.016545 0.076 Uiso 0.5 1 calc R P B 1
C12A C 1.2011(3) 0.1256(4) -0.09759(13) 0.074(2) Uani 0.5 1 d D P C 1
H12A H 1.210936 0.189906 -0.106446 0.089 Uiso 0.5 1 calc R P C 1
H12B H 1.260198 0.095397 -0.094184 0.089 Uiso 0.5 1 calc R P C 1
C12B C 1.2070(2) 0.0852(5) -0.09225(14) 0.076(2) Uani 0.5 1 d D P C 2
H12C H 1.255246 0.129811 -0.098847 0.091 Uiso 0.5 1 calc R P C 2
H12D H 1.234637 0.025869 -0.084599 0.091 Uiso 0.5 1 calc R P C 2
C13 C 1.14291(14) 0.08026(15) -0.14411(9) 0.0750(6) Uani 1 1 d D . . .
H13C H 1.154059 0.130936 -0.170580 0.090 Uiso 0.5 1 calc R P C 2
H13D H 1.151323 0.023094 -0.165084 0.090 Uiso 0.5 1 calc R P C 2
H13A H 1.146983 0.113161 -0.180758 0.090 Uiso 0.5 1 calc R P C 1
H13B H 1.161286 0.017018 -0.150216 0.090 Uiso 0.5 1 calc R P C 1
C14 C 0.97360(14) 0.06931(15) -0.15821(8) 0.0783(6) Uani 1 1 d . . . .
H14A H 0.930389 0.029538 -0.139259 0.117 Uiso 1 1 calc GR . . .
H14B H 0.994822 0.040951 -0.193472 0.117 Uiso 1 1 calc GR . . .
H14C H 0.944423 0.126598 -0.167325 0.117 Uiso 1 1 calc GR . . .

loop_
_atom_site_aniso_label
_atom_site_aniso_U_11
_atom_site_aniso_U_22
_atom_site_aniso_U_33
_atom_site_aniso_U_23
_atom_site_aniso_U_13
_atom_site_aniso_U_12
N1 0.0442(9) 0.0667(10) 0.0615(10) 0.0026(8) 0.0052(8) 0.0002(7)
N2 0.0489(9) 0.0628(10) 0.0593(10) 0.0017(8) 0.0000(8) 0.0020(7)
N3 0.0493(11) 0.1439(19) 0.0843(14) -0.0013(11) -0.0046(10) 0.0011(11)
N4 0.0600(10) 0.0630(10) 0.0583(10) 0.0001(8) 0.0044(8) 0.0042(8)
C1 0.0617(13) 0.0489(11) 0.0583(12) 0.0036(9) 0.0081(10) 0.0037(9)
C2 0.0764(15) 0.0700(15) 0.0661(14) 0.0060(11) 0.0189(11) 0.0079(11)
C3 0.113(2) 0.0692(15) 0.0626(15) -0.0005(11) 0.0188(14) 0.0160(14)
C4 0.107(2) 0.0757(16) 0.0615(14) -0.0050(11) -0.0074(13) 0.0102(14)
C5 0.0776(15) 0.0696(14) 0.0667(14) -0.0027(10) -0.0077(11) 0.0069(11)
C6 0.0604(13) 0.0505(11) 0.0568(12) 0.0021(9) 0.0003(10) 0.0041(9)
C7 0.0428(10) 0.0470(10) 0.0615(12) 0.0059(8) 0.0034(9) 0.0007(8)
C8 0.0411(10) 0.0506(11) 0.0587(11) 0.0045(8) 0.0013(9) 0.0007(8)
C9 0.0511(13) 0.0723(14) 0.0593(12) 0.0050(9) 0.0025(9) 0.0012(10)
C10 0.0502(11) 0.0442(10) 0.0570(12) 0.0042(8) 0.0029(9) 0.0031(8)
C11 0.0430(11) 0.0724(14) 0.0757(14) 0.0002(10) 0.0061(9) 0.0016(9)
C12A 0.050(3) 0.093(5) 0.080(4) 0.027(3) 0.012(3) 0.018(3)
C12B 0.053(3) 0.092(5) 0.082(4) 0.021(3) 0.013(3) 0.019(3)
C13 0.0721(14) 0.0754(15) 0.0774(16) -0.0003(12) 0.0249(12) 0.0089(11)
C14 0.0825(16) 0.0860(17) 0.0665(14) -0.0086(11) -0.0062(11) 0.0011(12)

loop_
_atom_type_symbol
_atom_type_description
_atom_type_scat_dispersion_real
_atom_type_scat_dispersion_imag
_atom_type_scat_source
C C 0.0033 0.0016 'International Tables Vol C Tables 4.2.6.8 and 6.1.1.4'
H H 0.0000 0.0000 'International Tables Vol C Tables 4.2.6.8 and 6.1.1.4'
N N 0.0061 0.0033 'International Tables Vol C Tables 4.2.6.8 and 6.1.1.4'

loop_
_geom_angle_atom_site_label_1
_geom_angle_atom_site_label_2
_geom_angle_atom_site_label_3
_geom_angle
C1 N1 H1 126.1
C1 N1 C7 107.76(15)
C7 N1 H1 126.1
C7 N2 C6 104.83(15)
C10 N4 C13 113.91(15)
C10 N4 C14 127.73(16)
C14 N4 C13 118.35(17)
N1 C1 C2 132.23(19)
N1 C1 C6 105.14(16)
C2 C1 C6 122.6(2)
C1 C2 H2 121.5
C3 C2 C1 117.0(2)
C3 C2 H2 121.5
C2 C3 H3 119.2
C2 C3 C4 121.5(2)
C4 C3 H3 119.2
C3 C4 H4 119.4
C5 C4 C3 121.1(2)
C5 C4 H4 119.4
C4 C5 H5 120.8
C4 C5 C6 118.4(2)
C6 C5 H5 120.8
N2 C6 C1 110.31(16)
N2 C6 C5 130.32(18)
C5 C6 C1 119.35(19)
N1 C7 C8 120.11(15)
N2 C7 N1 111.96(16)
N2 C7 C8 127.93(16)
C9 C8 C7 113.23(15)
C10 C8 C7 123.39(16)
C10 C8 C9 123.36(17)
N3 C9 C8 173.7(2)
N4 C10 C8 127.55(16)
N4 C10 C11 108.73(14)
C8 C10 C11 123.72(17)
C10 C11 H11C 110.5
C10 C11 H11D 110.5
C10 C11 H11A 111.1
C10 C11 H11B 111.1
C10 C11 C12A 103.1(2)
C10 C11 C12B 106.04(19)
H11C C11 H11D 108.7
H11A C11 H11B 109.1
C12A C11 H11A 111.1
C12A C11 H11B 111.1
C12B C11 H11C 110.5
C12B C11 H11D 110.5
C11 C12A H12A 110.9
C11 C12A H12B 110.9
H12A C12A H12B 108.9
C13 C12A C11 104.4(2)
C13 C12A H12A 110.9
C13 C12A H12B 110.9
C11 C12B H12C 110.9
C11 C12B H12D 110.9
H12C C12B H12D 108.9
C13 C12B C11 104.4(2)
C13 C12B H12C 110.9
C13 C12B H12D 110.9
N4 C13 C12A 102.9(2)
N4 C13 C12B 105.39(19)
N4 C13 H13C 110.7
N4 C13 H13D 110.7
N4 C13 H13A 111.2
N4 C13 H13B 111.2
C12A C13 H13A 111.2
C12A C13 H13B 111.2
C12B C13 H13C 110.7
C12B C13 H13D 110.7
H13C C13 H13D 108.8
H13A C13 H13B 109.1
N4 C14 H14A 109.5
N4 C14 H14B 109.5
N4 C14 H14C 109.5
H14A C14 H14B 109.5
H14A C14 H14C 109.5
H14B C14 H14C 109.5

loop_
_geom_bond_atom_site_label_1
_geom_bond_atom_site_label_2
_geom_bond_distance
N1 H1 0.8600
N1 C1 1.363(2)
N1 C7 1.369(2)
N2 C6 1.385(2)
N2 C7 1.321(2)
N3 C9 1.146(2)
N4 C10 1.328(2)
N4 C13 1.456(2)
N4 C14 1.448(2)
C1 C2 1.381(3)
C1 C6 1.394(2)
C2 H2 0.9300
C2 C3 1.373(3)
C3 H3 0.9300
C3 C4 1.388(3)
C4 H4 0.9300
C4 C5 1.379(3)
C5 H5 0.9300
C5 C6 1.386(3)
C7 C8 1.453(2)
C8 C9 1.418(2)
C8 C10 1.382(2)
C10 C11 1.501(2)
C11 H11C 0.9700
C11 H11D 0.9700
C11 H11A 0.9700
C11 H11B 0.9700
C11 C12A 1.525(3)
C11 C12B 1.527(3)
C12A H12A 0.9700
C12A H12B 0.9700
C12A C13 1.515(3)
C12B H12C 0.9700
C12B H12D 0.9700
C12B C13 1.514(3)
C13 H13C 0.9700
C13 H13D 0.9700
C13 H13A 0.9700
C13 H13B 0.9700
C14 H14A 0.9600
C14 H14B 0.9600
C14 H14C 0.9600

loop_
_geom_torsion_atom_site_label_1
_geom_torsion_atom_site_label_2
_geom_torsion_atom_site_label_3
_geom_torsion_atom_site_label_4
_geom_torsion
N1 C1 C2 C3 177.78(18)
N1 C1 C6 N2 -0.32(19)
N1 C1 C6 C5 -178.97(16)
N1 C7 C8 C9 2.9(2)
N1 C7 C8 C10 -178.41(15)
N2 C7 C8 C9 -176.63(17)
N2 C7 C8 C10 2.0(3)
N4 C10 C11 C12A 17.6(3)
N4 C10 C11 C12B -5.9(3)
C1 N1 C7 N2 -0.65(19)
C1 N1 C7 C8 179.74(15)
C1 C2 C3 C4 0.7(3)
C2 C1 C6 N2 178.48(16)
C2 C1 C6 C5 -0.2(3)
C2 C3 C4 C5 0.0(3)
C3 C4 C5 C6 -0.8(3)
C4 C5 C6 N2 -177.43(18)
C4 C5 C6 C1 0.9(3)
C6 N2 C7 N1 0.43(19)
C6 N2 C7 C8 180.00(16)
C6 C1 C2 C3 -0.7(3)
C7 N1 C1 C2 -178.07(19)
C7 N1 C1 C6 0.57(18)
C7 N2 C6 C1 -0.06(19)
C7 N2 C6 C5 178.39(19)
C7 C8 C10 N4 177.50(16)
C7 C8 C10 C11 -2.8(3)
C8 C10 C11 C12A -162.1(3)
C8 C10 C11 C12B 174.3(3)
C9 C8 C10 N4 -4.0(3)
C9 C8 C10 C11 175.77(16)
C10 N4 C13 C12A -14.3(3)
C10 N4 C13 C12B 9.4(3)
C10 C11 C12A C13 -25.5(4)
C10 C11 C12B C13 11.1(4)
C11 C12A C13 N4 24.1(4)
C11 C12B C13 N4 -12.1(4)
C13 N4 C10 C8 177.56(18)
C13 N4 C10 C11 -2.2(2)
C14 N4 C10 C8 -1.8(3)
C14 N4 C10 C11 178.45(18)
C14 N4 C13 C12A 165.1(3)
C14 N4 C13 C12B -171.2(3)
